data_2224495
loop_
_publ_author_name
'Li, Cai'
'Li, Dong-Sheng'
'Zhao, Jun'
'Zheng, Xue-Gang'
'Ke, Xi-Jun'

_publ_section_title
;
 4,4'-(Ethene-1,2-diyl)dipyridinium bis[4-(2-carboxybenzoyl)benzoate]
;
_journal_coeditor_code XU2637
_journal_issue 12
_journal_name_full 'Acta Crystallographica Section E'
_journal_page_first o3219
_journal_paper_doi 10.1107/S1600536809048417
_journal_volume 65
_journal_year 2009
_chemical_formula_iupac 'C12 H12 N2 2+, 2C15 H9 O5 -'
_chemical_formula_moiety 'C12 H12 N2 2+, 2(C15 H9 O5 -)'
_chemical_formula_sum 'C42 H30 N2 O10'
_chemical_formula_weight 722.68
_chemical_name_systematic
;
4,4'-(Ethene-1,2-diyl)dipyridinium bis[4-(2-carboxybenzoyl)benzoate]]
;
_space_group_IT_number 2
_symmetry_cell_setting triclinic
_symmetry_space_group_name_Hall '-P 1'
_symmetry_space_group_name_H-M 'P -1'
_atom_sites_solution_hydrogens geom
_atom_sites_solution_primary direct
_atom_sites_solution_secondary difmap
_audit_creation_method SHELXL-97
_cell_angle_alpha 81.641(2)
_cell_angle_beta 79.986(2)
_cell_angle_gamma 71.260(2)
_cell_formula_units_Z 1
_cell_length_a 7.1335(13)
_cell_length_b 9.4558(17)
_cell_length_c 13.206(2)
_cell_measurement_reflns_used 6357
_cell_measurement_temperature 293(2)
_cell_measurement_theta_max 25.50
_cell_measurement_theta_min 2.65
_cell_volume 826.9(2)
_computing_cell_refinement 'SAINT (Bruker, 1997)'
_computing_data_collection 'SMART (Bruker, 1997)'
_computing_data_reduction 'SAINT (Bruker, 1997)'
_computing_molecular_graphics 'SHELXTL (Sheldrick, 2008)'
_computing_publication_material 'SHELXTL (Sheldrick, 2008)'
_computing_structure_refinement 'SHELXTL (Sheldrick, 2008)'
_computing_structure_solution 'SHELXTL (Sheldrick, 2008)'
_diffrn_ambient_temperature 293(2)
_diffrn_measured_fraction_theta_full 0.994
_diffrn_measured_fraction_theta_max 0.994
_diffrn_measurement_device_type 'Bruker SMART CCD'
_diffrn_measurement_method '\f and \w scans'
_diffrn_radiation_monochromator graphite
_diffrn_radiation_source 'fine-focus sealed tube'
_diffrn_radiation_type MoK\a
_diffrn_radiation_wavelength 0.71073
_diffrn_reflns_av_R_equivalents 0.0247
_diffrn_reflns_av_sigmaI/netI 0.0388
_diffrn_reflns_limit_h_max 8
_diffrn_reflns_limit_h_min -8
_diffrn_reflns_limit_k_max 11
_diffrn_reflns_limit_k_min -11
_diffrn_reflns_limit_l_max 15
_diffrn_reflns_limit_l_min -15
_diffrn_reflns_number 6357
_diffrn_reflns_theta_full 25.50
_diffrn_reflns_theta_max 25.50
_diffrn_reflns_theta_min 2.65
_diffrn_standards_number 0
_exptl_absorpt_coefficient_mu 0.105
_exptl_absorpt_correction_T_max 0.994
_exptl_absorpt_correction_T_min 0.983
_exptl_absorpt_correction_type multi-scan
_exptl_absorpt_process_details '(SADABS; Sheldrick, 1996)'
_exptl_crystal_colour Colorless
_exptl_crystal_density_diffrn 1.451
_exptl_crystal_density_method 'not measured'
_exptl_crystal_description Prism
_exptl_crystal_F_000 376
_exptl_crystal_size_max 0.29
_exptl_crystal_size_mid 0.14
_exptl_crystal_size_min 0.06
_refine_diff_density_max 0.200
_refine_diff_density_min -0.219
_refine_ls_extinction_method none
_refine_ls_goodness_of_fit_ref 1.009
_refine_ls_hydrogen_treatment mixed
_refine_ls_matrix_type full
_refine_ls_number_parameters 250
_refine_ls_number_reflns 3055
_refine_ls_number_restraints 2
_refine_ls_restrained_S_all 1.010
_refine_ls_R_factor_all 0.0648
_refine_ls_R_factor_gt 0.0429
_refine_ls_shift/su_max 0.000
_refine_ls_shift/su_mean 0.000
_refine_ls_structure_factor_coef Fsqd
_refine_ls_weighting_details 'calc w=1/[\s^2^(Fo^2^)+(0.0527P)^2^+0.1979P] where P=(Fo^2^+2Fc^2^)/3'
_refine_ls_weighting_scheme calc
_refine_ls_wR_factor_gt 0.1005
_refine_ls_wR_factor_ref 0.1151
_reflns_number_gt 2212
_reflns_number_total 3055
_reflns_threshold_expression I>2sigma(I)
_cod_data_source_file xu2637.cif
_cod_data_source_block I
_cod_depositor_comments
;
The following automatic conversions were performed:
'_symmetry_cell_setting' value 'Triclinic' changed to 'triclinic'
according to '/home/saulius/struct/CIF-dictionaries/cif_core.dic'
dictionary named 'cif_core.dic' version 2.4.1 from
2010-06-29.

'_exptl_absorpt_correction_type' value 'Multi-scan' changed
to 'multi-scan' according to
'/home/saulius/struct/CIF-dictionaries/cif_core.dic' dictionary named
'cif_core.dic' version 2.4.1 from 2010-06-29.

Automatic conversion script
Id: cif_fix_enum 1527 2010-12-29 10:47:43Z saulius 

The following automatic conversions were performed:

'_symmetry_cell_setting' value 'Triclinic' changed to 'triclinic'
according to /home/saulius/struct/CIF-dictionaries/cif_core.dic
dictionary named 'cif_core.dic' version 2.4.1 from
2010-06-29.

'_exptl_absorpt_correction_type' value 'Multi-scan'
changed to 'multi-scan' according to
/home/saulius/struct/CIF-dictionaries/cif_core.dic dictionary named
'cif_core.dic' version 2.4.1 from 2010-06-29.

Automatic conversion script
Id: cif_fix_values 1715 2011-07-08 13:25:40Z adriana 
;
_cod_original_cell_volume 826.9(3)
_cod_database_code 2224495
_cod_database_fobs_code 2224495

loop_
_symmetry_equiv_pos_as_xyz
'x, y, z'
'-x, -y, -z'

loop_
_atom_site_type_symbol
_atom_site_label
_atom_site_fract_x
_atom_site_fract_y
_atom_site_fract_z
_atom_site_U_iso_or_equiv
_atom_site_adp_type
_atom_site_calc_flag
_atom_site_refinement_flags
_atom_site_occupancy
_atom_site_disorder_assembly
_atom_site_disorder_group
C C1 0.3708(3) 0.7481(2) 1.06116(15) 0.0344(5) Uani d . 1 . .
H H1 0.3941 0.7967 1.1118 0.041 Uiso calc R 1 . .
C C2 0.2259(3) 0.6772(2) 1.08332(15) 0.0336(5) Uani d . 1 . .
H H2 0.1539 0.6765 1.1492 0.040 Uiso calc R 1 . .
C C3 0.1860(3) 0.6061(2) 1.00748(14) 0.0304(4) Uani d . 1 . .
C C4 0.3013(3) 0.6087(2) 0.91086(15) 0.0340(5) Uani d . 1 . .
H H4 0.2803 0.5625 0.8581 0.041 Uiso calc R 1 . .
C C5 0.4460(3) 0.6796(2) 0.89372(15) 0.0344(5) Uani d . 1 . .
H H5A 0.5229 0.6799 0.8292 0.041 Uiso calc R 1 . .
C C6 0.0296(3) 0.5327(2) 1.03236(15) 0.0349(5) Uani d . 1 . .
H H6 -0.0340 0.5320 1.1001 0.042 Uiso calc R 1 . .
C C7 -0.1807(3) -0.1223(2) 0.82078(16) 0.0358(5) Uani d . 1 . .
C C8 -0.0337(3) -0.0357(2) 0.78080(15) 0.0312(4) Uani d . 1 . .
C C9 0.0829(3) -0.0123(2) 0.84717(15) 0.0347(5) Uani d . 1 . .
H H9 0.0702 -0.0505 0.9161 0.042 Uiso calc R 1 . .
C C10 0.2171(3) 0.0670(2) 0.81169(15) 0.0346(5) Uani d . 1 . .
H H10 0.2976 0.0787 0.8562 0.042 Uiso calc R 1 . .
C C11 0.2329(3) 0.1293(2) 0.70999(15) 0.0308(4) Uani d . 1 . .
C C12 0.1136(3) 0.1081(2) 0.64353(15) 0.0348(5) Uani d . 1 . .
H H12 0.1210 0.1508 0.5755 0.042 Uiso calc R 1 . .
C C13 -0.0158(3) 0.0235(2) 0.67888(16) 0.0372(5) Uani d . 1 . .
H H13 -0.0910 0.0066 0.6336 0.045 Uiso calc R 1 . .
C C14 0.3742(3) 0.2184(2) 0.67376(15) 0.0344(5) Uani d . 1 . .
C C15 0.3715(3) 0.3001(2) 0.56687(14) 0.0308(4) Uani d . 1 . .
C C16 0.4987(3) 0.2238(2) 0.48697(16) 0.0392(5) Uani d . 1 . .
H H16 0.5756 0.1247 0.5004 0.047 Uiso calc R 1 . .
C C17 0.5124(3) 0.2935(2) 0.38745(16) 0.0407(5) Uani d . 1 . .
H H17 0.5966 0.2409 0.3343 0.049 Uiso calc R 1 . .
C C18 0.4011(3) 0.4412(2) 0.36712(15) 0.0388(5) Uani d . 1 . .
H H18 0.4115 0.4885 0.3004 0.047 Uiso calc R 1 . .
C C19 0.2744(3) 0.5186(2) 0.44582(14) 0.0333(5) Uani d . 1 . .
H H19 0.2000 0.6181 0.4318 0.040 Uiso calc R 1 . .
C C20 0.2565(3) 0.4497(2) 0.54578(14) 0.0306(4) Uani d . 1 . .
C C21 0.1207(3) 0.5313(2) 0.63185(16) 0.0351(5) Uani d . 1 . .
N N1 0.4789(2) 0.74805(18) 0.96750(13) 0.0323(4) Uani d D 1 . .
H H1A 0.575(2) 0.797(2) 0.9512(16) 0.048 Uiso d D 1 . .
O O1 -0.2576(2) -0.11219(16) 0.91455(11) 0.0438(4) Uani d . 1 . .
O O2 -0.2190(2) -0.19672(18) 0.76131(12) 0.0511(4) Uani d . 1 . .
O O3 0.5013(2) 0.21679(19) 0.72479(12) 0.0567(5) Uani d . 1 . .
O O4 0.1007(3) 0.47083(18) 0.71866(11) 0.0581(5) Uani d . 1 . .
O O5 0.0256(2) 0.67303(16) 0.60536(11) 0.0434(4) Uani d D 1 . .
H H5 -0.053(3) 0.715(3) 0.6618(13) 0.065 Uiso d D 1 . .

loop_
_atom_site_aniso_label
_atom_site_aniso_U_11
_atom_site_aniso_U_22
_atom_site_aniso_U_33
_atom_site_aniso_U_12
_atom_site_aniso_U_13
_atom_site_aniso_U_23
C1 0.0388(11) 0.0335(11) 0.0339(11) -0.0137(9) -0.0039(9) -0.0075(9)
C2 0.0361(11) 0.0372(11) 0.0282(11) -0.0141(9) 0.0014(8) -0.0052(9)
C3 0.0339(11) 0.0290(10) 0.0304(11) -0.0128(8) -0.0044(8) -0.0019(8)
C4 0.0387(11) 0.0370(11) 0.0306(11) -0.0172(9) -0.0019(9) -0.0069(9)
C5 0.0389(11) 0.0386(11) 0.0276(11) -0.0166(9) 0.0011(9) -0.0045(9)
C6 0.0382(11) 0.0430(12) 0.0274(11) -0.0212(9) 0.0008(8) -0.0017(9)
C7 0.0335(11) 0.0321(11) 0.0429(13) -0.0137(9) 0.0023(9) -0.0080(9)
C8 0.0278(10) 0.0265(10) 0.0377(11) -0.0080(8) 0.0014(8) -0.0059(8)
C9 0.0391(11) 0.0334(11) 0.0302(11) -0.0133(9) -0.0009(9) 0.0017(9)
C10 0.0362(11) 0.0371(11) 0.0328(11) -0.0134(9) -0.0081(9) -0.0014(9)
C11 0.0311(10) 0.0290(10) 0.0324(11) -0.0108(8) -0.0033(8) -0.0005(8)
C12 0.0380(11) 0.0372(11) 0.0312(11) -0.0158(9) -0.0046(9) -0.0002(9)
C13 0.0370(11) 0.0426(12) 0.0367(12) -0.0172(10) -0.0068(9) -0.0047(9)
C14 0.0370(11) 0.0361(11) 0.0334(11) -0.0157(9) -0.0055(9) -0.0021(9)
C15 0.0334(10) 0.0349(11) 0.0300(11) -0.0193(9) -0.0035(8) -0.0024(8)
C16 0.0413(12) 0.0354(11) 0.0429(13) -0.0138(10) -0.0047(10) -0.0064(10)
C17 0.0422(12) 0.0490(13) 0.0324(12) -0.0173(10) 0.0045(9) -0.0120(10)
C18 0.0471(12) 0.0481(13) 0.0261(11) -0.0237(11) -0.0008(9) -0.0024(9)
C19 0.0371(11) 0.0365(11) 0.0306(11) -0.0181(9) -0.0029(9) -0.0027(9)
C20 0.0303(10) 0.0372(11) 0.0298(10) -0.0179(9) -0.0019(8) -0.0051(8)
C21 0.0390(11) 0.0384(12) 0.0344(12) -0.0208(10) -0.0029(9) -0.0059(9)
N1 0.0332(9) 0.0313(9) 0.0361(9) -0.0170(7) -0.0019(7) -0.0020(7)
O1 0.0517(9) 0.0507(9) 0.0365(8) -0.0315(8) 0.0090(7) -0.0094(7)
O2 0.0518(10) 0.0595(10) 0.0518(10) -0.0337(8) 0.0162(7) -0.0255(8)
O3 0.0625(11) 0.0779(12) 0.0471(10) -0.0449(10) -0.0238(8) 0.0134(8)
O4 0.0851(13) 0.0520(10) 0.0288(9) -0.0186(9) 0.0082(8) -0.0017(7)
O5 0.0459(9) 0.0397(9) 0.0406(9) -0.0121(7) 0.0067(7) -0.0084(7)

loop_
_atom_type_symbol
_atom_type_description
_atom_type_scat_dispersion_real
_atom_type_scat_dispersion_imag
_atom_type_scat_source
C C 0.0033 0.0016 'International Tables Vol C Tables 4.2.6.8 and 6.1.1.4'
H H 0.0000 0.0000 'International Tables Vol C Tables 4.2.6.8 and 6.1.1.4'
N N 0.0061 0.0033 'International Tables Vol C Tables 4.2.6.8 and 6.1.1.4'
O O 0.0106 0.0060 'International Tables Vol C Tables 4.2.6.8 and 6.1.1.4'

loop_
_geom_angle_atom_site_label_1
_geom_angle_atom_site_label_2
_geom_angle_atom_site_label_3
_geom_angle_site_symmetry_1
_geom_angle_site_symmetry_3
_geom_angle
_geom_angle_publ_flag
N1 C1 C2 . . 120.83(18) ?
N1 C1 H1 . . 119.6 ?
C2 C1 H1 . . 119.6 ?
C1 C2 C3 . . 120.38(18) ?
C1 C2 H2 . . 119.8 ?
C3 C2 H2 . . 119.8 ?
C4 C3 C2 . . 117.10(17) ?
C4 C3 C6 . . 123.40(17) ?
C2 C3 C6 . . 119.50(17) ?
C5 C4 C3 . . 119.87(18) ?
C5 C4 H4 . . 120.1 ?
C3 C4 H4 . . 120.1 ?
N1 C5 C4 . . 121.57(18) ?
N1 C5 H5A . . 119.2 ?
C4 C5 H5A . . 119.2 ?
C6 C6 C3 2_567 . 126.0(2) ?
C6 C6 H6 2_567 . 117.0 ?
C3 C6 H6 . . 117.0 ?
O2 C7 O1 . . 124.59(18) ?
O2 C7 C8 . . 119.16(18) ?
O1 C7 C8 . . 116.25(18) ?
C13 C8 C9 . . 119.21(18) ?
C13 C8 C7 . . 120.68(18) ?
C9 C8 C7 . . 120.10(18) ?
C10 C9 C8 . . 120.65(18) ?
C10 C9 H9 . . 119.7 ?
C8 C9 H9 . . 119.7 ?
C9 C10 C11 . . 120.41(19) ?
C9 C10 H10 . . 119.8 ?
C11 C10 H10 . . 119.8 ?
C10 C11 C12 . . 119.07(17) ?
C10 C11 C14 . . 119.72(17) ?
C12 C11 C14 . . 121.21(17) ?
C13 C12 C11 . . 120.14(18) ?
C13 C12 H12 . . 119.9 ?
C11 C12 H12 . . 119.9 ?
C8 C13 C12 . . 120.46(19) ?
C8 C13 H13 . . 119.8 ?
C12 C13 H13 . . 119.8 ?
O3 C14 C11 . . 121.52(18) ?
O3 C14 C15 . . 119.46(17) ?
C11 C14 C15 . . 118.76(17) ?
C16 C15 C20 . . 119.20(18) ?
C16 C15 C14 . . 117.15(18) ?
C20 C15 C14 . . 123.56(17) ?
C17 C16 C15 . . 120.7(2) ?
C17 C16 H16 . . 119.7 ?
C15 C16 H16 . . 119.7 ?
C18 C17 C16 . . 120.02(19) ?
C18 C17 H17 . . 120.0 ?
C16 C17 H17 . . 120.0 ?
C19 C18 C17 . . 119.91(19) ?
C19 C18 H18 . . 120.0 ?
C17 C18 H18 . . 120.0 ?
C18 C19 C20 . . 120.85(19) ?
C18 C19 H19 . . 119.6 ?
C20 C19 H19 . . 119.6 ?
C19 C20 C15 . . 119.32(18) ?
C19 C20 C21 . . 121.69(18) ?
C15 C20 C21 . . 118.99(17) ?
O4 C21 O5 . . 123.48(19) ?
O4 C21 C20 . . 122.0(2) ?
O5 C21 C20 . . 114.51(17) ?
C5 N1 C1 . . 120.23(17) ?
C5 N1 H1A . . 118.1(14) ?
C1 N1 H1A . . 121.6(14) ?
C21 O5 H5 . . 109.1(16) ?

loop_
_geom_bond_atom_site_label_1
_geom_bond_atom_site_label_2
_geom_bond_site_symmetry_2
_geom_bond_distance
_geom_bond_publ_flag
C1 N1 . 1.339(2) ?
C1 C2 . 1.374(3) ?
C1 H1 . 0.9300 ?
C2 C3 . 1.398(3) ?
C2 H2 . 0.9300 ?
C3 C4 . 1.394(3) ?
C3 C6 . 1.462(3) ?
C4 C5 . 1.373(3) ?
C4 H4 . 0.9300 ?
C5 N1 . 1.336(2) ?
C5 H5A . 0.9300 ?
C6 C6 2_567 1.318(4) ?
C6 H6 . 0.9300 ?
C7 O2 . 1.244(2) ?
C7 O1 . 1.268(2) ?
C7 C8 . 1.511(3) ?
C8 C13 . 1.381(3) ?
C8 C9 . 1.392(3) ?
C9 C10 . 1.379(3) ?
C9 H9 . 0.9300 ?
C10 C11 . 1.387(3) ?
C10 H10 . 0.9300 ?
C11 C12 . 1.398(3) ?
C11 C14 . 1.488(3) ?
C12 C13 . 1.388(3) ?
C12 H12 . 0.9300 ?
C13 H13 . 0.9300 ?
C14 O3 . 1.215(2) ?
C14 C15 . 1.508(3) ?
C15 C16 . 1.387(3) ?
C15 C20 . 1.404(3) ?
C16 C17 . 1.384(3) ?
C16 H16 . 0.9300 ?
C17 C18 . 1.380(3) ?
C17 H17 . 0.9300 ?
C18 C19 . 1.379(3) ?
C18 H18 . 0.9300 ?
C19 C20 . 1.388(3) ?
C19 H19 . 0.9300 ?
C20 C21 . 1.489(3) ?
C21 O4 . 1.211(2) ?
C21 O5 . 1.320(2) ?
N1 H1A . 0.924(17) ?
O5 H5 . 0.91(2) ?

loop_
_geom_hbond_atom_site_label_D
_geom_hbond_atom_site_label_H
_geom_hbond_atom_site_label_A
_geom_hbond_site_symmetry_A
_geom_hbond_distance_DH
_geom_hbond_distance_HA
_geom_hbond_distance_DA
_geom_hbond_angle_DHA
N1 H1A O1 1_665 0.924(17) 1.654(17) 2.577(2) 176(2)
O5 H5 O2 1_565 0.91(2) 1.72(2) 2.629(2) 175(2)
C1 H1 O3 2_667 0.93 2.38 3.209(3) 149
C5 H5A O2 1_665 0.93 2.46 3.144(3) 130
C6 H6 O4 2_567 0.93 2.36 3.256(2) 163

loop_
_geom_torsion_atom_site_label_1
_geom_torsion_atom_site_label_2
_geom_torsion_atom_site_label_3
_geom_torsion_atom_site_label_4
_geom_torsion_site_symmetry_1
_geom_torsion_site_symmetry_2
_geom_torsion_site_symmetry_3
_geom_torsion_site_symmetry_4
_geom_torsion
_geom_torsion_publ_flag
N1 C1 C2 C3 . . . . -1.3(3) ?
C1 C2 C3 C4 . . . . 1.1(3) ?
C1 C2 C3 C6 . . . . -179.33(18) ?
C2 C3 C4 C5 . . . . -0.2(3) ?
C6 C3 C4 C5 . . . . -179.75(19) ?
C3 C4 C5 N1 . . . . -0.6(3) ?
C4 C3 C6 C6 . . . 2_567 -3.6(4) ?
C2 C3 C6 C6 . . . 2_567 176.9(3) ?
O2 C7 C8 C13 . . . . 31.7(3) ?
O1 C7 C8 C13 . . . . -147.9(2) ?
O2 C7 C8 C9 . . . . -149.50(19) ?
O1 C7 C8 C9 . . . . 30.9(3) ?
C13 C8 C9 C10 . . . . -1.0(3) ?
C7 C8 C9 C10 . . . . -179.80(18) ?
C8 C9 C10 C11 . . . . 2.3(3) ?
C9 C10 C11 C12 . . . . -1.2(3) ?
C9 C10 C11 C14 . . . . 178.19(18) ?
C10 C11 C12 C13 . . . . -1.1(3) ?
C14 C11 C12 C13 . . . . 179.44(18) ?
C9 C8 C13 C12 . . . . -1.4(3) ?
C7 C8 C13 C12 . . . . 177.40(18) ?
C11 C12 C13 C8 . . . . 2.5(3) ?
C10 C11 C14 O3 . . . . 13.1(3) ?
C12 C11 C14 O3 . . . . -167.5(2) ?
C10 C11 C14 C15 . . . . -172.89(18) ?
C12 C11 C14 C15 . . . . 6.5(3) ?
O3 C14 C15 C16 . . . . 83.1(3) ?
C11 C14 C15 C16 . . . . -91.1(2) ?
O3 C14 C15 C20 . . . . -93.4(2) ?
C11 C14 C15 C20 . . . . 92.4(2) ?
C20 C15 C16 C17 . . . . -0.1(3) ?
C14 C15 C16 C17 . . . . -176.80(18) ?
C15 C16 C17 C18 . . . . 1.0(3) ?
C16 C17 C18 C19 . . . . -0.8(3) ?
C17 C18 C19 C20 . . . . -0.2(3) ?
C18 C19 C20 C15 . . . . 1.0(3) ?
C18 C19 C20 C21 . . . . 179.95(18) ?
C16 C15 C20 C19 . . . . -0.8(3) ?
C14 C15 C20 C19 . . . . 175.59(17) ?
C16 C15 C20 C21 . . . . -179.81(17) ?
C14 C15 C20 C21 . . . . -3.4(3) ?
C19 C20 C21 O4 . . . . 178.18(19) ?
C15 C20 C21 O4 . . . . -2.9(3) ?
C19 C20 C21 O5 . . . . -1.8(3) ?
C15 C20 C21 O5 . . . . 177.15(16) ?
C4 C5 N1 C1 . . . . 0.4(3) ?
C2 C1 N1 C5 . . . . 0.5(3) ?
